data_4128211
loop_
_publ_author_name
'Higashi, Takuya'
'Ando, Hideaki'
'Kusumoto, Shuhei'
'Nozaki, Kyoko'

_publ_section_title
;
 Metal-Ligand Cooperative C-H Bond Formation by Cyclopentadienone Platinum
 Complexes.
;
_journal_issue 6
_journal_name_full 'Journal of the American Chemical Society'
_journal_page_first 2247
_journal_page_last 2250
_journal_paper_doi 10.1021/jacs.8b13829
_journal_volume 141
_journal_year 2019
_chemical_formula_sum 'C44 H37 O P Pt'
_chemical_formula_weight 807.79
_chemical_name_common PtMe2_Ptethered
_space_group_crystal_system monoclinic
_space_group_IT_number 14
_space_group_name_Hall '-P 2yn'
_space_group_name_H-M_alt 'P 1 21/n 1'
_symmetry_cell_setting monoclinic
_symmetry_space_group_name_Hall '-P 2yn'
_symmetry_space_group_name_H-M 'P 1 21/n 1'
_atom_sites_solution_hydrogens geom
_audit_creation_method SHELXL-2016/6
_cell_angle_alpha 90
_cell_angle_beta 104.988(4)
_cell_angle_gamma 90
_cell_formula_units_Z 4
_cell_length_a 9.950(3)
_cell_length_b 19.942(6)
_cell_length_c 17.567(6)
_cell_measurement_reflns_used 9762
_cell_measurement_temperature 93
_cell_measurement_theta_max 31.5
_cell_measurement_theta_min 2.4
_cell_volume 3367.1(18)
_computing_cell_refinement
;
Rigaku CrystalClear-SM Expert 2.0 r3
;
_computing_data_collection
;
Rigaku CrystalClear-SM Expert 2.0 r3
;
_computing_data_reduction
;
Rigaku CrystalClear-SM Expert 2.0 r3
;
_computing_molecular_graphics 'Yadokari-XG 2009 (Wakita Nemoto et al., 2009)'
_computing_publication_material 'Yadokari-XG 2009 (Wakita,Nemoto et al., 2009)'
_computing_structure_refinement 'SHELXL-2016/6 (Sheldrick, 2016)'
_diffrn_ambient_temperature 93
_diffrn_detector_area_resol_mean 28.5714
_diffrn_measured_fraction_theta_full 0.996
_diffrn_measured_fraction_theta_max 0.996
_diffrn_measurement_device_type
;
Rigaku CrystalClear-SM Expert 2.0 r3
;
_diffrn_measurement_method 'profile data from \w-scans'
_diffrn_radiation_monochromator Confocal
_diffrn_radiation_type MoK\a
_diffrn_radiation_wavelength 0.71075
_diffrn_reflns_av_R_equivalents 0.1242
_diffrn_reflns_av_unetI/netI 0.0799
_diffrn_reflns_Laue_measured_fraction_full 0.996
_diffrn_reflns_Laue_measured_fraction_max 0.996
_diffrn_reflns_limit_h_max 11
_diffrn_reflns_limit_h_min -11
_diffrn_reflns_limit_k_max 23
_diffrn_reflns_limit_k_min -22
_diffrn_reflns_limit_l_max 20
_diffrn_reflns_limit_l_min -20
_diffrn_reflns_number 33167
_diffrn_reflns_point_group_measured_fraction_full 0.996
_diffrn_reflns_point_group_measured_fraction_max 0.996
_diffrn_reflns_theta_full 24.998
_diffrn_reflns_theta_max 24.998
_diffrn_reflns_theta_min 2.352
_diffrn_source 'Rotating Anode'
_exptl_absorpt_coefficient_mu 4.250
_exptl_absorpt_correction_T_max 1.000
_exptl_absorpt_correction_T_min 0.524
_exptl_absorpt_correction_type multi-scan
_exptl_crystal_colour yellow
_exptl_crystal_density_diffrn 1.594
_exptl_crystal_description block
_exptl_crystal_F_000 1608
_exptl_crystal_size_max 0.10
_exptl_crystal_size_mid 0.06
_exptl_crystal_size_min 0.02
_refine_diff_density_max 1.327
_refine_diff_density_min -2.392
_refine_diff_density_rms 0.199
_refine_ls_extinction_method none
_refine_ls_goodness_of_fit_ref 1.301
_refine_ls_matrix_type full
_refine_ls_number_parameters 427
_refine_ls_number_reflns 5906
_refine_ls_number_restraints 312
_refine_ls_restrained_S_all 1.280
_refine_ls_R_factor_all 0.0946
_refine_ls_R_factor_gt 0.0864
_refine_ls_shift/su_max 0.000
_refine_ls_shift/su_mean 0.000
_refine_ls_structure_factor_coef Fsqd
_refine_ls_weighting_details 'w=1/[\s^2^(Fo^2^)+65.1151P] where P=(Fo^2^+2Fc^2^)/3'
_refine_ls_weighting_scheme calc
_refine_ls_wR_factor_gt 0.1565
_refine_ls_wR_factor_ref 0.1598
_reflns_Friedel_coverage 0.000
_reflns_number_gt 5511
_reflns_number_total 5906
_reflns_threshold_expression 'I > 2\s(I)'
_cod_data_source_file ja8b13829_si_001.cif
_cod_data_source_block PtMe2_Ptethered
_cod_depositor_comments
;
The following automatic conversions were performed:

'_exptl_absorpt_correction_type' value 'Multi-scan' changed to
'multi-scan' according to
/home/data/users/saulius/crontab/automatic-downloads/current/ACS/lib/dictionaries/cif_core.dic
dictionary named 'cif_core.dic' version 2.4.2 from 2011-04-26.

Automatic conversion script
Id: cif_fix_values 4973 2017-02-22 13:04:09Z antanas 
;
_cod_original_sg_symbol_H-M 'P 21/n'
_cod_database_code 4128211
_shelx_shelxl_version_number 2016/6
_shelx_space_group_comment
;
The symmetry employed for this shelxl refinement is uniquely defined
by the following loop, which should always be used as a source of
symmetry information in preference to the above space-group names.
They are only intended as comments.
;

loop_
_space_group_symop_operation_xyz
'x, y, z'
'-x+1/2, y+1/2, -z+1/2'
'-x, -y, -z'
'x-1/2, -y-1/2, z-1/2'

loop_
_atom_site_label
_atom_site_type_symbol
_atom_site_fract_x
_atom_site_fract_y
_atom_site_fract_z
_atom_site_U_iso_or_equiv
_atom_site_adp_type
_atom_site_occupancy
_atom_site_site_symmetry_order
_atom_site_calc_flag
_atom_site_refinement_flags_posn
_atom_site_refinement_flags_adp
_atom_site_disorder_assembly
_atom_site_disorder_group
Pt1 Pt 0.27409(5) 0.57208(2) 0.72133(3) 0.01852(16) Uani 1 1 d . . . .
C1 C 0.1550(13) 0.6585(6) 0.6770(7) 0.023(3) Uani 1 1 d . . . .
H1 H 0.058570 0.645280 0.652716 0.034 Uiso 1 1 calc R U . .
H1A H 0.194100 0.680243 0.637567 0.034 Uiso 1 1 calc R U . .
H1B H 0.157356 0.689747 0.720380 0.034 Uiso 1 1 calc R U . .
C2 C 0.0883(13) 0.5165(7) 0.6898(8) 0.029(3) Uani 1 1 d . . . .
H2 H 0.016946 0.539039 0.709969 0.044 Uiso 1 1 calc R U . .
H2A H 0.104697 0.471452 0.712467 0.044 Uiso 1 1 calc R U . .
H2B H 0.056564 0.513275 0.632264 0.044 Uiso 1 1 calc R U . .
C3 C 0.3862(13) 0.6491(6) 0.8332(6) 0.018(2) Uani 1 1 d . U . .
O1 O 0.3699(10) 0.7088(4) 0.8437(5) 0.027(2) Uani 1 1 d . . . .
C4 C 0.4776(13) 0.6188(6) 0.7892(6) 0.015(2) Uani 1 1 d . U . .
C5 C 0.4811(13) 0.5465(6) 0.8008(7) 0.018(2) Uani 1 1 d . U . .
C6 C 0.3744(13) 0.5281(6) 0.8411(7) 0.020(2) Uani 1 1 d . U . .
C7 C 0.3040(14) 0.5912(6) 0.8518(7) 0.022(2) Uani 1 1 d . U . .
C8 C 0.5796(13) 0.6580(6) 0.7615(6) 0.018(3) Uani 1 1 d . U . .
C9 C 0.7231(14) 0.6451(6) 0.7871(7) 0.024(3) Uani 1 1 d . U . .
H9 H 0.754550 0.609224 0.822912 0.029 Uiso 1 1 calc R U . .
C10 C 0.8217(15) 0.6833(7) 0.7614(8) 0.033(3) Uani 1 1 d . U . .
H10 H 0.918221 0.673618 0.778972 0.039 Uiso 1 1 calc R U . .
C11 C 0.7736(16) 0.7357(7) 0.7097(8) 0.032(3) Uani 1 1 d . U . .
H11 H 0.837458 0.762278 0.690927 0.038 Uiso 1 1 calc R U . .
C12 C 0.6353(14) 0.7490(7) 0.6859(7) 0.027(3) Uani 1 1 d . U . .
H12 H 0.603747 0.784881 0.650223 0.033 Uiso 1 1 calc R U . .
C13 C 0.5408(13) 0.7124(6) 0.7118(7) 0.022(3) Uani 1 1 d . U . .
H13 H 0.445269 0.724484 0.695258 0.026 Uiso 1 1 calc R U . .
C14 C 0.5803(14) 0.4989(6) 0.7805(7) 0.020(2) Uani 1 1 d . U . .
C15 C 0.6605(15) 0.4604(6) 0.8397(7) 0.027(3) Uani 1 1 d . U . .
H15 H 0.646764 0.463285 0.891135 0.033 Uiso 1 1 calc R U . .
C16 C 0.7608(15) 0.4174(7) 0.8261(7) 0.031(3) Uani 1 1 d . U . .
H16 H 0.816257 0.391654 0.868159 0.038 Uiso 1 1 calc R U . .
C17 C 0.7803(14) 0.4119(6) 0.7508(7) 0.027(3) Uani 1 1 d . U . .
H17 H 0.848442 0.382258 0.740710 0.033 Uiso 1 1 calc R U . .
C18 C 0.7004(14) 0.4496(6) 0.6921(7) 0.023(2) Uani 1 1 d . U . .
H18 H 0.713626 0.445281 0.640622 0.028 Uiso 1 1 calc R U . .
C19 C 0.5997(13) 0.4945(6) 0.7034(7) 0.019(2) Uani 1 1 d . U . .
C20 C 0.3561(15) 0.4611(7) 0.8740(8) 0.029(3) Uani 1 1 d . U A 2
C21 C 0.3600(13) 0.4548(7) 0.9536(7) 0.023(2) Uani 1 1 d . U . .
H21 H 0.365393 0.493825 0.985244 0.028 Uiso 1 1 calc R U A 2
C22 C 0.3561(16) 0.3935(7) 0.9863(9) 0.037(3) Uani 1 1 d . U . .
H22 H 0.362407 0.390317 1.041098 0.044 Uiso 1 1 calc R U B 2
C23 C 0.3432(19) 0.3363(9) 0.9424(10) 0.051(3) Uani 1 1 d . U A 2
H23 H 0.340613 0.293494 0.965658 0.061 Uiso 1 1 calc R U A 2
C24 C 0.334(2) 0.3428(9) 0.8637(10) 0.055(3) Uani 1 1 d . U A 2
H24 H 0.327321 0.303750 0.831956 0.066 Uiso 1 1 calc R U A 2
C25 C 0.3348(19) 0.4049(8) 0.8296(10) 0.049(3) Uani 1 1 d . U A 2
H25 H 0.320053 0.408322 0.774104 0.059 Uiso 1 1 calc R U A 2
C26 C 0.1918(13) 0.5991(6) 0.8934(7) 0.021(3) Uani 1 1 d . . . .
C27 C 0.1961(15) 0.6545(6) 0.9415(7) 0.026(3) Uani 1 1 d . . . .
H27 H 0.268657 0.686660 0.947588 0.031 Uiso 1 1 calc R U . .
C28 C 0.0918(17) 0.6623(7) 0.9807(7) 0.036(4) Uani 1 1 d . . . .
H28 H 0.092259 0.701029 1.012221 0.044 Uiso 1 1 calc R U . .
C29 C -0.0095(14) 0.6163(7) 0.9753(7) 0.028(3) Uani 1 1 d . . . .
H29 H -0.078695 0.622463 1.003116 0.034 Uiso 1 1 calc R U . .
C30 C -0.0121(15) 0.5601(8) 0.9291(8) 0.035(4) Uani 1 1 d . . . .
H30 H -0.082691 0.527333 0.925484 0.042 Uiso 1 1 calc R U . .
C31 C 0.0876(13) 0.5514(6) 0.8880(7) 0.024(3) Uani 1 1 d . . . .
H31 H 0.085149 0.512786 0.855968 0.028 Uiso 1 1 calc R U . .
C32 C 0.5250(13) 0.5373(6) 0.6352(6) 0.020(3) Uani 1 1 d . . . .
H32 H 0.551522 0.521167 0.587811 0.024 Uiso 1 1 calc R U . .
H32A H 0.561570 0.583527 0.645561 0.024 Uiso 1 1 calc R U . .
P1 P 0.3347(3) 0.54229(15) 0.61040(17) 0.0152(6) Uani 1 1 d . . . .
C33 C 0.2877(12) 0.6025(6) 0.5295(6) 0.014(2) Uani 1 1 d . U . .
C34 C 0.3866(13) 0.6396(6) 0.5049(7) 0.018(2) Uani 1 1 d . U . .
H34 H 0.482834 0.632194 0.527986 0.021 Uiso 1 1 calc R U . .
C35 C 0.3442(14) 0.6877(6) 0.4463(7) 0.024(2) Uani 1 1 d . U . .
H35 H 0.411895 0.713737 0.430141 0.029 Uiso 1 1 calc R U . .
C36 C 0.2057(14) 0.6979(6) 0.4116(7) 0.025(2) Uani 1 1 d . U . .
H36 H 0.177771 0.730426 0.371071 0.030 Uiso 1 1 calc R U . .
C37 C 0.1085(14) 0.6615(6) 0.4352(7) 0.024(2) Uani 1 1 d . U . .
H37 H 0.012486 0.668934 0.411374 0.028 Uiso 1 1 calc R U . .
C38 C 0.1485(12) 0.6135(6) 0.4939(7) 0.018(2) Uani 1 1 d . U . .
H38 H 0.079657 0.588002 0.509764 0.022 Uiso 1 1 calc R U . .
C39 C 0.2813(12) 0.4606(6) 0.5648(7) 0.017(3) Uani 1 1 d . . . .
C40 C 0.3049(15) 0.4034(6) 0.6102(7) 0.030(3) Uani 1 1 d . . . .
H40 H 0.341857 0.407697 0.665488 0.037 Uiso 1 1 calc R U . .
C41 C 0.2776(14) 0.3412(7) 0.5790(8) 0.029(3) Uani 1 1 d . . . .
H41 H 0.293361 0.303029 0.612500 0.034 Uiso 1 1 calc R U . .
C42 C 0.2278(14) 0.3335(7) 0.5002(8) 0.029(3) Uani 1 1 d . . . .
H42 H 0.208820 0.289985 0.478056 0.035 Uiso 1 1 calc R U . .
C43 C 0.2048(14) 0.3891(6) 0.4524(7) 0.026(3) Uani 1 1 d . . . .
H43 H 0.170757 0.383873 0.396950 0.031 Uiso 1 1 calc R U . .
C44 C 0.2310(13) 0.4527(6) 0.4847(7) 0.022(3) Uani 1 1 d . . . .
H44 H 0.214168 0.490963 0.451330 0.026 Uiso 1 1 calc R U . .

loop_
_atom_site_aniso_label
_atom_site_aniso_U_11
_atom_site_aniso_U_22
_atom_site_aniso_U_33
_atom_site_aniso_U_23
_atom_site_aniso_U_13
_atom_site_aniso_U_12
Pt1 0.0282(3) 0.0150(2) 0.0147(2) -0.0006(2) 0.00976(19) -0.0028(2)
C1 0.021(7) 0.021(7) 0.028(7) 0.004(5) 0.010(6) 0.012(6)
C2 0.023(7) 0.032(8) 0.037(8) -0.012(6) 0.017(6) -0.015(6)
C3 0.026(5) 0.013(5) 0.012(4) -0.009(4) 0.001(4) -0.006(4)
O1 0.046(6) 0.016(5) 0.021(5) -0.006(4) 0.013(4) 0.004(4)
C4 0.024(5) 0.011(5) 0.012(4) -0.004(4) 0.004(4) -0.007(4)
C5 0.026(5) 0.012(5) 0.016(4) -0.001(4) 0.005(4) 0.000(4)
C6 0.030(5) 0.018(5) 0.013(4) 0.001(4) 0.007(4) -0.003(4)
C7 0.031(5) 0.019(5) 0.013(4) -0.006(4) 0.002(4) -0.004(4)
C8 0.028(6) 0.019(6) 0.007(5) -0.004(4) 0.004(4) -0.005(5)
C9 0.031(6) 0.023(6) 0.020(5) -0.006(5) 0.008(5) 0.002(5)
C10 0.032(7) 0.034(7) 0.033(6) -0.015(5) 0.012(5) 0.004(6)
C11 0.044(7) 0.028(6) 0.027(6) -0.002(5) 0.013(5) -0.009(6)
C12 0.035(7) 0.023(6) 0.022(6) 0.001(5) 0.006(5) -0.012(5)
C13 0.023(6) 0.024(6) 0.016(5) -0.003(5) 0.002(5) -0.006(5)
C14 0.031(5) 0.014(4) 0.013(4) -0.003(4) 0.001(4) -0.001(4)
C15 0.040(5) 0.022(5) 0.016(4) 0.005(4) 0.002(4) 0.003(4)
C16 0.042(5) 0.023(5) 0.022(5) 0.005(4) -0.005(4) 0.012(5)
C17 0.035(5) 0.022(5) 0.022(4) -0.004(4) 0.003(4) 0.011(4)
C18 0.031(5) 0.017(5) 0.022(4) 0.000(4) 0.004(4) 0.006(4)
C19 0.024(5) 0.015(4) 0.016(4) 0.001(4) 0.003(4) -0.002(4)
C20 0.043(5) 0.023(5) 0.025(5) 0.005(4) 0.015(4) -0.002(5)
C21 0.027(5) 0.026(5) 0.023(5) 0.007(4) 0.017(4) 0.004(4)
C22 0.043(5) 0.038(5) 0.033(5) 0.011(4) 0.018(5) -0.002(5)
C23 0.069(6) 0.042(6) 0.049(6) 0.014(5) 0.027(5) -0.003(5)
C24 0.080(6) 0.040(6) 0.052(6) 0.002(5) 0.028(5) -0.007(5)
C25 0.074(6) 0.037(5) 0.040(5) 0.003(5) 0.020(5) -0.010(5)
C26 0.027(7) 0.027(7) 0.012(6) 0.008(5) 0.010(5) -0.005(6)
C27 0.042(9) 0.019(7) 0.018(6) 0.000(5) 0.010(6) -0.008(6)
C28 0.063(11) 0.037(9) 0.014(6) 0.008(6) 0.019(7) 0.016(8)
C29 0.028(8) 0.038(8) 0.020(6) 0.009(6) 0.008(6) 0.007(7)
C30 0.033(8) 0.044(9) 0.024(7) 0.013(7) 0.002(6) -0.010(7)
C31 0.028(7) 0.023(7) 0.019(6) 0.008(5) 0.003(6) 0.003(6)
C32 0.037(8) 0.011(6) 0.010(5) -0.005(5) 0.005(5) -0.013(6)
P1 0.0209(17) 0.0161(16) 0.0097(14) 0.0017(12) 0.0059(12) 0.0030(13)
C33 0.015(4) 0.016(4) 0.013(4) -0.004(4) 0.009(4) 0.004(4)
C34 0.018(5) 0.021(5) 0.016(4) -0.003(4) 0.006(4) 0.002(4)
C35 0.029(5) 0.022(5) 0.021(4) -0.002(4) 0.006(4) -0.007(4)
C36 0.035(5) 0.020(5) 0.018(4) -0.002(4) 0.004(4) 0.005(4)
C37 0.023(5) 0.025(5) 0.021(4) -0.003(4) 0.002(4) 0.007(4)
C38 0.019(5) 0.020(5) 0.019(4) 0.002(4) 0.008(4) -0.001(4)
C39 0.013(6) 0.020(6) 0.019(6) 0.003(5) 0.003(5) 0.003(5)
C40 0.048(9) 0.022(7) 0.014(6) -0.007(5) -0.004(6) -0.002(7)
C41 0.029(8) 0.021(7) 0.033(7) -0.005(6) 0.003(6) -0.004(6)
C42 0.033(8) 0.019(7) 0.040(8) -0.006(6) 0.020(7) -0.002(6)
C43 0.039(8) 0.018(7) 0.020(6) -0.006(5) 0.007(6) -0.016(6)
C44 0.026(7) 0.023(7) 0.015(6) 0.007(5) 0.004(5) -0.007(6)

loop_
_atom_type_symbol
_atom_type_description
_atom_type_scat_dispersion_real
_atom_type_scat_dispersion_imag
_atom_type_scat_source
Pt Pt -1.7033 8.3905 'International Tables Vol C Tables 4.2.6.8 and 6.1.1.4'
C C 0.0033 0.0016 'International Tables Vol C Tables 4.2.6.8 and 6.1.1.4'
H H 0.0000 0.0000 'International Tables Vol C Tables 4.2.6.8 and 6.1.1.4'
P P 0.1023 0.0942 'International Tables Vol C Tables 4.2.6.8 and 6.1.1.4'
O O 0.0106 0.0060 'International Tables Vol C Tables 4.2.6.8 and 6.1.1.4'

loop_
_geom_angle_atom_site_label_1
_geom_angle_atom_site_label_2
_geom_angle_atom_site_label_3
_geom_angle
C2 Pt1 C1 87.8(5)
C2 Pt1 C5 130.7(5)
C1 Pt1 C5 138.9(5)
C2 Pt1 C6 100.8(5)
C1 Pt1 C6 136.6(5)
C5 Pt1 C6 38.2(4)
C2 Pt1 P1 92.7(4)
C1 Pt1 P1 98.4(3)
C5 Pt1 P1 94.0(3)
C6 Pt1 P1 123.2(3)
C2 Pt1 C7 103.4(5)
C1 Pt1 C7 98.6(5)
C5 Pt1 C7 63.0(4)
C6 Pt1 C7 38.1(4)
P1 Pt1 C7 157.0(3)
C2 Pt1 C4 163.7(5)
C1 Pt1 C4 101.4(5)
C5 Pt1 C4 37.8(4)
C6 Pt1 C4 63.3(4)
P1 Pt1 C4 99.2(3)
C7 Pt1 C4 62.2(4)
C2 Pt1 C3 135.2(5)
C1 Pt1 C3 83.3(5)
C5 Pt1 C3 59.9(4)
C6 Pt1 C3 60.7(4)
P1 Pt1 C3 132.0(3)
C7 Pt1 C3 36.0(4)
C4 Pt1 C3 35.2(4)
Pt1 C1 H1 109.5
Pt1 C1 H1A 109.5
H1 C1 H1A 109.5
Pt1 C1 H1B 109.5
H1 C1 H1B 109.5
H1A C1 H1B 109.5
Pt1 C2 H2 109.5
Pt1 C2 H2A 109.5
H2 C2 H2A 109.5
Pt1 C2 H2B 109.5
H2 C2 H2B 109.5
H2A C2 H2B 109.5
O1 C3 C4 127.2(11)
O1 C3 C7 128.0(12)
C4 C3 C7 104.2(9)
O1 C3 Pt1 131.6(9)
C4 C3 Pt1 63.1(6)
C7 C3 Pt1 62.9(6)
C5 C4 C8 125.7(11)
C5 C4 C3 109.3(10)
C8 C4 C3 122.3(10)
C5 C4 Pt1 69.6(7)
C8 C4 Pt1 130.4(8)
C3 C4 Pt1 81.7(7)
C4 C5 C6 108.7(10)
C4 C5 C14 126.6(11)
C6 C5 C14 124.6(10)
C4 C5 Pt1 72.6(7)
C6 C5 Pt1 72.1(7)
C14 C5 Pt1 124.2(8)
C5 C6 C7 105.9(10)
C5 C6 C20 126.1(11)
C7 C6 C20 127.4(11)
C5 C6 Pt1 69.7(6)
C7 C6 Pt1 71.2(6)
C20 C6 Pt1 130.0(9)
C6 C7 C26 126.3(11)
C6 C7 C3 109.0(11)
C26 C7 C3 123.1(11)
C6 C7 Pt1 70.7(6)
C26 C7 Pt1 126.4(8)
C3 C7 Pt1 81.1(6)
C13 C8 C9 116.2(12)
C13 C8 C4 121.7(12)
C9 C8 C4 122.1(11)
C8 C9 C10 122.2(12)
C8 C9 H9 118.9
C10 C9 H9 118.9
C11 C10 C9 117.9(14)
C11 C10 H10 121.0
C9 C10 H10 121.0
C12 C11 C10 120.0(14)
C12 C11 H11 120.0
C10 C11 H11 120.0
C11 C12 C13 121.8(13)
C11 C12 H12 119.1
C13 C12 H12 119.1
C12 C13 C8 121.9(13)
C12 C13 H13 119.1
C8 C13 H13 119.1
C15 C14 C19 119.5(12)
C15 C14 C5 118.1(11)
C19 C14 C5 122.4(11)
C14 C15 C16 121.4(12)
C14 C15 H15 119.3
C16 C15 H15 119.3
C15 C16 C17 119.9(12)
C15 C16 H16 120.1
C17 C16 H16 120.1
C18 C17 C16 118.8(12)
C18 C17 H17 120.6
C16 C17 H17 120.6
C17 C18 C19 123.3(12)
C17 C18 H18 118.4
C19 C18 H18 118.4
C18 C19 C14 117.2(11)
C18 C19 C32 118.5(11)
C14 C19 C32 124.3(11)
C25 C20 C21 117.6(13)
C25 C20 C6 122.6(12)
C21 C20 C6 119.8(12)
C22 C21 C20 120.7(13)
C22 C21 H21 119.6
C20 C21 H21 119.6
C21 C22 C23 121.5(14)
C21 C22 H22 119.2
C23 C22 H22 119.2
C22 C23 C24 117.7(15)
C22 C23 H23 121.2
C24 C23 H23 121.2
C23 C24 C25 121.2(17)
C23 C24 H24 119.4
C25 C24 H24 119.4
C20 C25 C24 120.9(15)
C20 C25 H25 119.6
C24 C25 H25 119.6
C27 C26 C31 119.5(12)
C27 C26 C7 118.2(11)
C31 C26 C7 122.2(12)
C26 C27 C28 118.7(13)
C26 C27 H27 120.7
C28 C27 H27 120.7
C29 C28 C27 121.9(13)
C29 C28 H28 119.1
C27 C28 H28 119.1
C28 C29 C30 119.6(13)
C28 C29 H29 120.2
C30 C29 H29 120.2
C29 C30 C31 120.2(13)
C29 C30 H30 119.9
C31 C30 H30 119.9
C30 C31 C26 120.1(13)
C30 C31 H31 120.0
C26 C31 H31 120.0
C19 C32 P1 119.2(9)
C19 C32 H32 107.5
P1 C32 H32 107.5
C19 C32 H32A 107.5
P1 C32 H32A 107.5
H32 C32 H32A 107.0
C33 P1 C39 104.9(5)
C33 P1 C32 105.2(5)
C39 P1 C32 102.7(5)
C33 P1 Pt1 115.2(4)
C39 P1 Pt1 119.9(4)
C32 P1 Pt1 107.4(4)
C38 C33 C34 118.9(11)
C38 C33 P1 118.8(9)
C34 C33 P1 122.2(9)
C33 C34 C35 119.7(11)
C33 C34 H34 120.2
C35 C34 H34 120.2
C36 C35 C34 120.6(12)
C36 C35 H35 119.7
C34 C35 H35 119.7
C37 C36 C35 119.9(12)
C37 C36 H36 120.0
C35 C36 H36 120.0
C36 C37 C38 120.4(12)
C36 C37 H37 119.8
C38 C37 H37 119.8
C33 C38 C37 120.4(11)
C33 C38 H38 119.8
C37 C38 H38 119.8
C44 C39 C40 117.4(11)
C44 C39 P1 122.5(9)
C40 C39 P1 119.8(9)
C41 C40 C39 122.6(12)
C41 C40 H40 118.7
C39 C40 H40 118.7
C40 C41 C42 119.9(13)
C40 C41 H41 120.0
C42 C41 H41 120.0
C41 C42 C43 119.6(12)
C41 C42 H42 120.2
C43 C42 H42 120.2
C42 C43 C44 120.3(12)
C42 C43 H43 119.9
C44 C43 H43 119.9
C39 C44 C43 120.2(11)
C39 C44 H44 119.9
C43 C44 H44 119.9

loop_
_geom_bond_atom_site_label_1
_geom_bond_atom_site_label_2
_geom_bond_distance
Pt1 C2 2.103(12)
Pt1 C1 2.121(11)
Pt1 C5 2.228(12)
Pt1 C6 2.260(12)
Pt1 P1 2.263(3)
Pt1 C7 2.267(11)
Pt1 C4 2.267(12)
Pt1 C3 2.516(11)
C1 H1 0.9800
C1 H1A 0.9800
C1 H1B 0.9800
C2 H2 0.9800
C2 H2A 0.9800
C2 H2B 0.9800
C3 O1 1.221(14)
C3 C4 1.467(16)
C3 C7 1.499(17)
C4 C5 1.456(16)
C4 C8 1.460(16)
C5 C6 1.468(17)
C5 C14 1.478(17)
C6 C7 1.477(17)
C6 C20 1.485(17)
C7 C26 1.492(17)
C8 C13 1.383(17)
C8 C9 1.406(18)
C9 C10 1.406(19)
C9 H9 0.9500
C10 C11 1.385(19)
C10 H10 0.9500
C11 C12 1.36(2)
C11 H11 0.9500
C12 C13 1.358(17)
C12 H12 0.9500
C13 H13 0.9500
C14 C15 1.371(17)
C14 C19 1.419(16)
C15 C16 1.383(18)
C15 H15 0.9500
C16 C17 1.390(18)
C16 H16 0.9500
C17 C18 1.356(17)
C17 H17 0.9500
C18 C19 1.395(17)
C18 H18 0.9500
C19 C32 1.502(16)
C20 C25 1.35(2)
C20 C21 1.395(17)
C21 C22 1.355(18)
C21 H21 0.9500
C22 C23 1.36(2)
C22 H22 0.9500
C23 C24 1.37(2)
C23 H23 0.9500
C24 C25 1.38(2)
C24 H24 0.9500
C25 H25 0.9500
C26 C27 1.385(17)
C26 C31 1.392(17)
C27 C28 1.395(19)
C27 H27 0.9500
C28 C29 1.35(2)
C28 H28 0.9500
C29 C30 1.38(2)
C29 H29 0.9500
C30 C31 1.380(19)
C30 H30 0.9500
C31 H31 0.9500
C32 P1 1.833(13)
C32 H32 0.9900
C32 H32A 0.9900
P1 C33 1.826(12)
P1 C39 1.832(12)
C33 C38 1.382(16)
C33 C34 1.387(16)
C34 C35 1.391(17)
C34 H34 0.9500
C35 C36 1.370(18)
C35 H35 0.9500
C36 C37 1.357(18)
C36 H36 0.9500
C37 C38 1.389(17)
C37 H37 0.9500
C38 H38 0.9500
C39 C44 1.376(16)
C39 C40 1.376(17)
C40 C41 1.354(18)
C40 H40 0.9500
C41 C42 1.354(19)
C41 H41 0.9500
C42 C43 1.373(18)
C42 H42 0.9500
C43 C44 1.387(17)
C43 H43 0.9500
C44 H44 0.9500

loop_
_geom_torsion_atom_site_label_1
_geom_torsion_atom_site_label_2
_geom_torsion_atom_site_label_3
_geom_torsion_atom_site_label_4
_geom_torsion
O1 C3 C4 C5 171.8(12)
C7 C3 C4 C5 -16.0(13)
Pt1 C3 C4 C5 -64.9(8)
O1 C3 C4 C8 9.8(19)
C7 C3 C4 C8 -178.0(10)
Pt1 C3 C4 C8 133.1(11)
O1 C3 C4 Pt1 -123.3(12)
C7 C3 C4 Pt1 49.0(8)
C8 C4 C5 C6 170.7(10)
C3 C4 C5 C6 9.5(14)
Pt1 C4 C5 C6 -63.5(8)
C8 C4 C5 C14 -5.7(19)
C3 C4 C5 C14 -166.9(11)
Pt1 C4 C5 C14 120.1(12)
C8 C4 C5 Pt1 -125.8(11)
C3 C4 C5 Pt1 73.0(8)
C4 C5 C6 C7 1.3(13)
C14 C5 C6 C7 177.8(11)
Pt1 C5 C6 C7 -62.4(8)
C4 C5 C6 C20 -170.9(11)
C14 C5 C6 C20 5.6(19)
Pt1 C5 C6 C20 125.3(12)
C4 C5 C6 Pt1 63.8(8)
C14 C5 C6 Pt1 -119.7(11)
C5 C6 C7 C26 -177.0(11)
C20 C6 C7 C26 -5(2)
Pt1 C6 C7 C26 121.5(12)
C5 C6 C7 C3 -11.5(13)
C20 C6 C7 C3 160.6(12)
Pt1 C6 C7 C3 -72.9(8)
C5 C6 C7 Pt1 61.5(8)
C20 C6 C7 Pt1 -126.4(13)
O1 C3 C7 C6 -171.0(12)
C4 C3 C7 C6 16.9(12)
Pt1 C3 C7 C6 66.0(8)
O1 C3 C7 C26 -4.9(19)
C4 C3 C7 C26 -177.0(11)
Pt1 C3 C7 C26 -127.9(12)
O1 C3 C7 Pt1 123.1(12)
C4 C3 C7 Pt1 -49.1(8)
C5 C4 C8 C13 142.9(12)
C3 C4 C8 C13 -58.1(16)
Pt1 C4 C8 C13 50.1(16)
C5 C4 C8 C9 -40.6(17)
C3 C4 C8 C9 118.4(13)
Pt1 C4 C8 C9 -133.4(10)
C13 C8 C9 C10 -2.4(17)
C4 C8 C9 C10 -179.1(11)
C8 C9 C10 C11 0.5(19)
C9 C10 C11 C12 0.5(19)
C10 C11 C12 C13 0(2)
C11 C12 C13 C8 -2(2)
C9 C8 C13 C12 3.3(17)
C4 C8 C13 C12 180.0(11)
C4 C5 C14 C15 121.4(14)
C6 C5 C14 C15 -54.4(17)
Pt1 C5 C14 C15 -145.5(10)
C4 C5 C14 C19 -55.4(18)
C6 C5 C14 C19 128.7(13)
Pt1 C5 C14 C19 37.7(16)
C19 C14 C15 C16 0(2)
C5 C14 C15 C16 -176.5(12)
C14 C15 C16 C17 -1(2)
C15 C16 C17 C18 0(2)
C16 C17 C18 C19 1(2)
C17 C18 C19 C14 -1.2(19)
C17 C18 C19 C32 175.5(12)
C15 C14 C19 C18 0.6(18)
C5 C14 C19 C18 177.4(11)
C15 C14 C19 C32 -175.8(12)
C5 C14 C19 C32 1.0(19)
C5 C6 C20 C25 -58(2)
C7 C6 C20 C25 131.7(16)
Pt1 C6 C20 C25 35(2)
C5 C6 C20 C21 122.7(14)
C7 C6 C20 C21 -48(2)
Pt1 C6 C20 C21 -144.4(11)
C25 C20 C21 C22 6(2)
C6 C20 C21 C22 -174.0(13)
C20 C21 C22 C23 -2(2)
C21 C22 C23 C24 0(3)
C22 C23 C24 C25 -1(3)
C21 C20 C25 C24 -8(3)
C6 C20 C25 C24 172.5(16)
C23 C24 C25 C20 6(3)
C6 C7 C26 C27 139.2(13)
C3 C7 C26 C27 -24.5(17)
Pt1 C7 C26 C27 -129.0(11)
C6 C7 C26 C31 -37.9(18)
C3 C7 C26 C31 158.4(11)
Pt1 C7 C26 C31 53.9(16)
C31 C26 C27 C28 -2.6(18)
C7 C26 C27 C28 -179.8(11)
C26 C27 C28 C29 2(2)
C27 C28 C29 C30 -1(2)
C28 C29 C30 C31 -1(2)
C29 C30 C31 C26 0.4(19)
C27 C26 C31 C30 1.3(18)
C7 C26 C31 C30 178.4(12)
C18 C19 C32 P1 131.1(11)
C14 C19 C32 P1 -52.5(15)
C19 C32 P1 C33 176.6(9)
C19 C32 P1 C39 -73.8(10)
C19 C32 P1 Pt1 53.5(9)
C39 P1 C33 C38 67.5(10)
C32 P1 C33 C38 175.5(9)
Pt1 P1 C33 C38 -66.5(10)
C39 P1 C33 C34 -115.3(10)
C32 P1 C33 C34 -7.3(11)
Pt1 P1 C33 C34 110.6(9)
C38 C33 C34 C35 1.2(17)
P1 C33 C34 C35 -176.0(9)
C33 C34 C35 C36 -1.2(18)
C34 C35 C36 C37 0.9(19)
C35 C36 C37 C38 -0.5(19)
C34 C33 C38 C37 -0.8(17)
P1 C33 C38 C37 176.5(9)
C36 C37 C38 C33 0.5(18)
C33 P1 C39 C44 5.8(12)
C32 P1 C39 C44 -104.0(11)
Pt1 P1 C39 C44 137.1(9)
C33 P1 C39 C40 178.7(11)
C32 P1 C39 C40 69.0(12)
Pt1 P1 C39 C40 -49.9(12)
C44 C39 C40 C41 -2(2)
P1 C39 C40 C41 -174.9(12)
C39 C40 C41 C42 1(2)
C40 C41 C42 C43 0(2)
C41 C42 C43 C44 -1(2)
C40 C39 C44 C43 0.6(19)
P1 C39 C44 C43 173.7(10)
C42 C43 C44 C39 1(2)
